data_4312774
loop_
_publ_author_name
'Dong Mok Shin'
'In Su Lee'
'Young Keun Chung'

_publ_section_title
;
 Self-Assemblies of New Rigid Angular Ligands and Metal Centers toward the
 Rational Construction and Modification of Novel Coordination Polymer
 Networks
;
_journal_name_full 'Inorganic Chemistry'
_journal_page_first 8838
_journal_page_last 8846
_journal_paper_doi 10.1021/ic0345929
_journal_volume 42
_journal_year 2003
_chemical_formula_sum 'C40 H36 Co N10 O2 S2'
_chemical_formula_weight 811.84
_chemical_name_systematic
; 
 ? 
;
_space_group_IT_number 1
_symmetry_cell_setting triclinic
_symmetry_space_group_name_Hall 'P 1'
_symmetry_space_group_name_H-M 'P 1'
_atom_sites_solution_hydrogens geom
_atom_sites_solution_primary direct
_atom_sites_solution_secondary difmap
_audit_creation_method SHELXL-97
_cell_angle_alpha 65.2000(16)
_cell_angle_beta 71.9521(15)
_cell_angle_gamma 74.359(2)
_cell_formula_units_Z 1
_cell_length_a 9.9613(3)
_cell_length_b 10.5477(3)
_cell_length_c 11.0869(4)
_cell_measurement_temperature 293(2)
_cell_volume 992.18(6)
_computing_cell_refinement 'DENZO SMN'
_computing_data_collection 'NONIUS KAPPA CCD'
_computing_data_reduction 'DENZO SMN'
_computing_molecular_graphics 'ORTEP 32'
_computing_structure_refinement 'SHELXL-97 (Sheldrick, 1997)'
_computing_structure_solution 'SHELXS-97 (Sheldrick, 1990)'
_diffrn_ambient_temperature 293(2)
_diffrn_measured_fraction_theta_full 0.961
_diffrn_measured_fraction_theta_max 0.961
_diffrn_radiation_monochromator graphite
_diffrn_radiation_source 'fine-focus sealed tube'
_diffrn_radiation_type MoK\a
_diffrn_radiation_wavelength 0.71073
_diffrn_reflns_av_R_equivalents 0.0000
_diffrn_reflns_av_sigmaI/netI 0.0467
_diffrn_reflns_limit_h_max 12
_diffrn_reflns_limit_h_min -12
_diffrn_reflns_limit_k_max 10
_diffrn_reflns_limit_k_min -13
_diffrn_reflns_limit_l_max 14
_diffrn_reflns_limit_l_min -14
_diffrn_reflns_number 6507
_diffrn_reflns_theta_full 27.48
_diffrn_reflns_theta_max 27.48
_diffrn_reflns_theta_min 2.18
_exptl_absorpt_coefficient_mu 0.586
_exptl_crystal_colour PALE_PINK
_exptl_crystal_density_diffrn 1.359
_exptl_crystal_density_method 'not measured'
_exptl_crystal_description ROD
_exptl_crystal_F_000 421
_exptl_crystal_size_max 0.4
_exptl_crystal_size_mid 0.2
_exptl_crystal_size_min 0.2
_refine_diff_density_max 0.405
_refine_diff_density_min -0.342
_refine_diff_density_rms 0.050
_refine_ls_abs_structure_details 'Flack H D (1983), Acta Cryst. A39, 876-881'
_refine_ls_abs_structure_Flack 0.00
_refine_ls_extinction_method none
_refine_ls_goodness_of_fit_ref 1.086
_refine_ls_hydrogen_treatment mixed
_refine_ls_matrix_type full
_refine_ls_number_parameters 506
_refine_ls_number_reflns 6507
_refine_ls_number_restraints 5
_refine_ls_restrained_S_all 1.087
_refine_ls_R_factor_all 0.0517
_refine_ls_R_factor_gt 0.0373
_refine_ls_shift/su_max 0.004
_refine_ls_shift/su_mean 0.000
_refine_ls_structure_factor_coef Fsqd
_refine_ls_weighting_details 'calc w=1/[\s^2^(Fo^2^)+(0.0227P)^2^+0.4998P] where P=(Fo^2^+2Fc^2^)/3'
_refine_ls_weighting_scheme calc
_refine_ls_wR_factor_gt 0.0879
_refine_ls_wR_factor_ref 0.0992
_reflns_number_gt 5403
_reflns_number_total 6507
_reflns_threshold_expression >2sigma(I)
_cod_data_source_file ic0345929si20030529_081404_3.cif
_cod_data_source_block compound3
_cod_depositor_comments
;
The following automatic conversions were performed:

'_symmetry_cell_setting' value 'TRICLINIC' changed to 'triclinic'
according to the built-in table from CIF Core dictionary named
'cif_core.dic' version 2.4.1 from 2010-06-29.

Automatic conversion script
Id: cif_fix_values 1646 2011-03-28 12:23:43Z adriana 
;
_cod_original_cell_volume 992.18(5)
_cod_database_code 4312774

loop_
_symmetry_equiv_pos_as_xyz
'x, y, z'

loop_
_atom_site_label
_atom_site_type_symbol
_atom_site_fract_x
_atom_site_fract_y
_atom_site_fract_z
_atom_site_U_iso_or_equiv
_atom_site_adp_type
_atom_site_occupancy
_atom_site_symmetry_multiplicity
_atom_site_calc_flag
_atom_site_refinement_flags
_atom_site_disorder_assembly
_atom_site_disorder_group
Co1 Co 1.03340(15) 1.13020(15) 0.12402(14) 0.03620(11) Uani 1 1 d . . .
O1 O 1.0212(6) 1.2829(6) 0.2070(6) 0.0522(15) Uani 1 1 d D . .
H01 H 1.101(2) 1.292(3) 0.229(3) 0.008(6) Uiso 1 1 d D . .
O2 O 1.0466(5) 0.9781(6) 0.0398(6) 0.0504(14) Uani 1 1 d D . .
H02 H 0.969(11) 0.923(14) 0.101(11) 0.34(7) Uiso 1 1 d D . .
S1 S 1.3676(3) 1.3038(3) -0.3081(2) 0.0755(9) Uani 1 1 d . . .
S2 S 0.6996(2) 0.9612(3) 0.5564(2) 0.0788(10) Uani 1 1 d . . .
N1 N 0.8400(7) 1.2640(7) 0.0387(7) 0.0421(17) Uani 1 1 d . . .
N2 N 1.2246(7) 1.0031(6) 0.2079(6) 0.0406(16) Uani 1 1 d . . .
N3 N 1.1788(8) 1.2353(7) -0.0512(8) 0.0499(19) Uani 1 1 d . . .
N4 N 0.8887(7) 1.0232(7) 0.2993(7) 0.0492(18) Uani 1 1 d . . .
N5 N 0.3572(9) 2.5552(9) -0.8246(9) 0.071(3) Uani 1 1 d . . .
N6 N 1.7112(10) -0.2911(8) 1.0692(8) 0.064(2) Uani 1 1 d . . .
NC7 N 0.5916(7) 1.2917(8) 0.0210(8) 0.059(2) Uani 1 1 d . . .
NC8 N 0.2382(8) 2.3499(8) -0.7236(8) 0.052(2) Uani 1 1 d . . .
NC9 N 1.4761(7) 0.9753(7) 0.2191(7) 0.0521(18) Uani 1 1 d . . .
NC10 N 1.8296(8) -0.0865(7) 0.9700(7) 0.0505(19) Uani 1 1 d . . .
C01 C 1.2581(8) 1.2622(8) -0.1570(9) 0.045(2) Uani 1 1 d . . .
C02 C 0.8090(8) 0.9974(8) 0.4069(8) 0.0430(19) Uani 1 1 d . . .
C03 C 0.8929(9) 1.3434(9) 0.2802(10) 0.064(3) Uani 1 1 d . . .
H03A H 0.8135 1.3042 0.2860 0.096 Uiso 1 1 calc R . .
H03B H 0.8763 1.4441 0.2332 0.096 Uiso 1 1 calc R . .
H03C H 0.9027 1.3224 0.3704 0.096 Uiso 1 1 calc R . .
C04 C 1.1796(10) 0.9146(11) -0.0331(11) 0.077(3) Uani 1 1 d . . .
H04A H 1.2250 0.9882 -0.1091 0.116 Uiso 1 1 calc R . .
H04B H 1.1576 0.8529 -0.0654 0.116 Uiso 1 1 calc R . .
H04C H 1.2428 0.8614 0.0277 0.116 Uiso 1 1 calc R . .
C1 C 0.7105(8) 1.2124(8) 0.0755(8) 0.044(2) Uani 1 1 d . . .
H1 H 0.7040 1.1211 0.1391 0.053 Uiso 1 1 calc R . .
C3 C 0.5956(8) 1.4155(8) -0.0669(8) 0.0427(17) Uani 1 1 d . . .
C4 C 0.7278(10) 1.4689(8) -0.1069(9) 0.052(2) Uani 1 1 d . . .
H4 H 0.7340 1.5599 -0.1714 0.063 Uiso 1 1 calc R . .
C5 C 0.8496(8) 1.3883(9) -0.0520(8) 0.049(2) Uani 1 1 d . . .
H5 H 0.9341 1.4251 -0.0812 0.058 Uiso 1 1 calc R . .
C6 C 0.4559(10) 1.5041(11) -0.1264(9) 0.106(4) Uani 1 1 d . . .
H6 H 0.3742 1.4634 -0.0996 0.127 Uiso 1 1 calc R . .
C7 C 0.4591(10) 1.6166(8) -0.2013(7) 0.094(3) Uani 1 1 d . . .
H7 H 0.5405 1.6583 -0.2315 0.113 Uiso 1 1 calc R . .
C8 C 0.3125(8) 1.7010(8) -0.2530(8) 0.0418(19) Uani 1 1 d . . .
C9 C 0.3174(8) 1.8444(7) -0.3470(7) 0.0412(18) Uani 1 1 d . . .
H9 H 0.4013 1.8819 -0.3752 0.049 Uiso 1 1 calc R . .
C10 C 0.1958(8) 1.9283(8) -0.3966(8) 0.043(2) Uani 1 1 d . . .
C11 C 0.0679(9) 1.8788(8) -0.3586(9) 0.046(2) Uani 1 1 d . . .
H11 H -0.0107 1.9367 -0.3933 0.055 Uiso 1 1 calc R . .
C12 C 0.0591(11) 1.7352(10) -0.2637(10) 0.068(3) Uani 1 1 d . . .
H12 H -0.0251 1.6981 -0.2351 0.082 Uiso 1 1 calc R . .
C13 C 0.1816(11) 1.6538(9) -0.2164(10) 0.062(3) Uani 1 1 d . . .
H13 H 0.1758 1.5611 -0.1560 0.075 Uiso 1 1 calc R . .
C14 C 0.2042(7) 2.0705(7) -0.4962(8) 0.0382(18) Uani 1 1 d . . .
H14 H 0.1239 2.1199 -0.5318 0.046 Uiso 1 1 calc R . .
C15 C 0.3239(9) 2.1412(9) -0.5444(9) 0.053(2) Uani 1 1 d . . .
H15 H 0.4033 2.0899 -0.5079 0.063 Uiso 1 1 calc R . .
C16 C 0.3386(9) 2.2819(8) -0.6422(8) 0.0450(19) Uani 1 1 d . . .
C18 C 0.2528(10) 2.4772(10) -0.8043(9) 0.060(3) Uani 1 1 d . . .
H18 H 0.1847 2.5245 -0.8567 0.072 Uiso 1 1 calc R . .
C19 C 0.4571(11) 2.4814(10) -0.7453(10) 0.060(2) Uani 1 1 d . . .
H19 H 0.5311 2.5246 -0.7536 0.072 Uiso 1 1 calc R . .
C20 C 0.4479(10) 2.3451(10) -0.6545(10) 0.056(2) Uani 1 1 d . . .
H20 H 0.5156 2.2962 -0.6019 0.067 Uiso 1 1 calc R . .
C21 C 1.3561(9) 1.0377(10) 0.1771(9) 0.052(2) Uani 1 1 d . . .
H21 H 1.3635 1.1272 0.1100 0.063 Uiso 1 1 calc R . .
C23 C 1.4601(8) 0.8380(9) 0.3184(8) 0.060(3) Uani 1 1 d . . .
C24 C 1.3318(10) 0.7787(9) 0.3630(9) 0.060(2) Uani 1 1 d . . .
H24 H 1.3241 0.6878 0.4272 0.072 Uiso 1 1 calc R . .
C25 C 1.2200(9) 0.8666(8) 0.3033(9) 0.053(2) Uani 1 1 d . . .
H25 H 1.1353 0.8311 0.3294 0.064 Uiso 1 1 calc R . .
C26 C 1.6011(6) 0.7706(6) 0.3651(6) 0.0382(14) Uani 1 1 d . . .
H26 H 1.6746 0.8238 0.3305 0.046 Uiso 1 1 calc R . .
C27 C 1.6219(5) 0.6363(6) 0.4550(6) 0.0421(16) Uani 1 1 d . . .
H27 H 1.5440 0.5886 0.4909 0.050 Uiso 1 1 calc R . .
C28 C 1.7579(9) 0.5542(10) 0.5043(9) 0.054(2) Uani 1 1 d . . .
C29 C 1.7495(7) 0.4253(9) 0.5897(8) 0.049(2) Uani 1 1 d . . .
H29 H 1.6637 0.3916 0.6155 0.059 Uiso 1 1 calc R . .
C30 C 1.8699(8) 0.3319(8) 0.6463(8) 0.0405(19) Uani 1 1 d . . .
C31 C 2.0049(9) 0.3898(9) 0.6001(10) 0.050(2) Uani 1 1 d . . .
H31 H 2.0857 0.3325 0.6310 0.061 Uiso 1 1 calc R . .
C32 C 2.0116(9) 0.5206(9) 0.5164(10) 0.056(3) Uani 1 1 d . . .
H32 H 2.0963 0.5557 0.4915 0.067 Uiso 1 1 calc R . .
C33 C 1.8912(9) 0.6117(10) 0.4617(11) 0.058(2) Uani 1 1 d . . .
H33 H 1.8975 0.7043 0.4011 0.070 Uiso 1 1 calc R . .
C34 C 1.8581(9) 0.1837(8) 0.7489(9) 0.055(2) Uani 1 1 d . . .
H34 H 1.9372 0.1296 0.7846 0.066 Uiso 1 1 calc R . .
C35 C 1.7445(10) 0.1288(9) 0.7892(9) 0.051(2) Uani 1 1 d . . .
H35 H 1.6655 0.1823 0.7530 0.061 Uiso 1 1 calc R . .
C36 C 1.7335(9) -0.0160(9) 0.8908(9) 0.052(2) Uani 1 1 d . . .
C38 C 1.8109(12) -0.2239(9) 1.0574(9) 0.064(3) Uani 1 1 d . . .
H38 H 1.8755 -0.2735 1.1132 0.077 Uiso 1 1 calc R . .
C39 C 1.6141(11) -0.2187(12) 0.9914(11) 0.070(3) Uani 1 1 d . . .
H39 H 1.5423 -0.2647 0.9997 0.084 Uiso 1 1 calc R . .
C40 C 1.6149(10) -0.0825(11) 0.9015(9) 0.059(3) Uani 1 1 d . . .
H40 H 1.5458 -0.0347 0.8504 0.071 Uiso 1 1 calc R . .

loop_
_atom_site_aniso_label
_atom_site_aniso_U_11
_atom_site_aniso_U_22
_atom_site_aniso_U_33
_atom_site_aniso_U_23
_atom_site_aniso_U_13
_atom_site_aniso_U_12
Co1 0.03380(19) 0.0374(2) 0.0367(2) -0.01221(15) -0.00988(15) -0.00470(15)
O1 0.045(3) 0.062(4) 0.062(4) -0.036(3) -0.015(3) -0.004(3)
O2 0.043(3) 0.054(3) 0.066(4) -0.035(3) -0.015(3) -0.001(2)
S1 0.0496(13) 0.124(2) 0.0503(15) -0.0254(15) -0.0031(11) -0.0313(15)
S2 0.0423(12) 0.145(3) 0.0506(15) -0.0419(16) 0.0030(11) -0.0242(15)
N1 0.032(3) 0.048(4) 0.048(4) -0.018(3) -0.018(3) 0.001(3)
N2 0.048(4) 0.037(3) 0.037(4) -0.013(3) -0.012(3) -0.005(3)
N3 0.046(4) 0.046(4) 0.053(5) -0.010(3) -0.015(4) -0.010(3)
N4 0.046(4) 0.051(4) 0.038(4) -0.011(3) -0.005(3) -0.002(3)
N5 0.071(5) 0.071(5) 0.076(6) -0.022(4) -0.011(4) -0.033(4)
N6 0.096(6) 0.048(4) 0.048(4) -0.005(3) -0.022(4) -0.024(4)
NC7 0.032(3) 0.076(5) 0.077(5) -0.035(4) -0.034(3) 0.016(3)
NC8 0.049(4) 0.054(4) 0.058(5) -0.024(4) -0.020(4) -0.003(3)
NC9 0.063(4) 0.041(3) 0.044(3) -0.005(3) -0.011(3) -0.014(3)
NC10 0.063(5) 0.042(4) 0.045(4) -0.008(3) -0.013(4) -0.018(3)
C01 0.034(4) 0.053(5) 0.050(5) -0.014(4) -0.015(4) -0.011(3)
C02 0.035(4) 0.049(4) 0.044(5) -0.015(4) -0.013(4) -0.003(3)
C03 0.058(5) 0.065(5) 0.084(6) -0.037(5) -0.029(5) -0.002(4)
C04 0.066(5) 0.085(7) 0.089(7) -0.065(6) -0.002(5) 0.011(5)
C1 0.036(4) 0.041(4) 0.052(4) -0.005(3) -0.025(3) -0.003(3)
C3 0.042(4) 0.044(3) 0.046(4) -0.016(3) -0.002(3) -0.021(3)
C4 0.077(5) 0.030(3) 0.044(4) -0.003(3) -0.011(3) -0.020(3)
C5 0.036(4) 0.062(5) 0.054(5) -0.023(4) -0.012(4) -0.013(3)
C6 0.130(7) 0.143(8) 0.081(6) -0.073(6) 0.045(5) -0.105(6)
C7 0.161(8) 0.064(5) 0.053(4) -0.031(4) 0.039(4) -0.068(5)
C8 0.049(4) 0.035(4) 0.039(4) -0.010(3) -0.023(4) 0.006(3)
C9 0.052(4) 0.028(3) 0.043(4) -0.010(3) -0.012(3) -0.009(3)
C10 0.039(4) 0.046(4) 0.039(4) -0.018(4) -0.010(4) 0.006(3)
C11 0.045(4) 0.030(3) 0.051(5) -0.006(3) -0.022(4) 0.007(3)
C12 0.062(6) 0.068(6) 0.074(7) -0.016(5) -0.016(5) -0.028(4)
C13 0.084(6) 0.028(4) 0.062(6) -0.005(4) -0.023(5) 0.000(4)
C14 0.034(3) 0.034(3) 0.043(4) -0.009(3) -0.006(3) -0.010(3)
C15 0.047(4) 0.052(4) 0.057(5) -0.020(4) -0.008(4) -0.011(3)
C16 0.050(4) 0.043(4) 0.042(4) -0.016(3) -0.021(3) 0.005(3)
C18 0.064(5) 0.066(6) 0.063(6) -0.024(4) -0.030(5) -0.011(4)
C19 0.069(6) 0.060(5) 0.055(6) -0.018(4) -0.016(5) -0.019(4)
C20 0.064(6) 0.057(5) 0.055(6) -0.021(4) -0.017(5) -0.018(4)
C21 0.044(5) 0.061(5) 0.055(5) -0.030(4) -0.006(4) -0.006(3)
C23 0.039(4) 0.096(6) 0.060(5) -0.055(4) -0.036(4) 0.038(4)
C24 0.060(5) 0.055(4) 0.056(5) -0.019(3) -0.031(4) 0.022(4)
C25 0.058(5) 0.029(4) 0.058(5) -0.001(3) -0.023(4) 0.002(3)
C26 0.026(2) 0.033(2) 0.045(3) -0.004(2) -0.028(2) 0.018(2)
C27 0.027(2) 0.047(3) 0.050(3) -0.014(3) -0.031(2) 0.017(2)
C28 0.038(4) 0.069(6) 0.058(5) -0.032(4) -0.015(4) 0.006(4)
C29 0.024(3) 0.078(5) 0.048(4) -0.028(4) -0.014(3) 0.004(3)
C30 0.041(4) 0.045(4) 0.041(5) -0.016(4) -0.016(4) -0.008(3)
C31 0.031(4) 0.059(5) 0.064(5) -0.020(4) -0.016(3) -0.008(3)
C32 0.038(4) 0.039(4) 0.081(7) -0.008(4) -0.025(4) -0.001(3)
C33 0.048(4) 0.054(5) 0.070(6) -0.012(4) -0.025(4) -0.007(4)
C34 0.056(5) 0.061(5) 0.053(5) -0.027(4) -0.031(4) 0.016(4)
C35 0.052(5) 0.050(4) 0.053(5) -0.013(4) -0.031(4) -0.001(3)
C36 0.055(5) 0.060(5) 0.045(4) -0.025(3) 0.007(3) -0.029(4)
C38 0.087(6) 0.042(4) 0.049(5) 0.004(4) -0.016(5) -0.019(4)
C39 0.074(6) 0.087(7) 0.063(6) -0.031(5) 0.004(5) -0.051(5)
C40 0.048(5) 0.085(7) 0.044(5) -0.018(4) -0.006(4) -0.028(4)

loop_
_atom_type_symbol
_atom_type_description
_atom_type_scat_dispersion_real
_atom_type_scat_dispersion_imag
_atom_type_scat_source
C C 0.0033 0.0016 'International Tables Vol C Tables 4.2.6.8 and 6.1.1.4'
H H 0.0000 0.0000 'International Tables Vol C Tables 4.2.6.8 and 6.1.1.4'
Co Co 0.3494 0.9721 'International Tables Vol C Tables 4.2.6.8 and 6.1.1.4'
N N 0.0061 0.0033 'International Tables Vol C Tables 4.2.6.8 and 6.1.1.4'
S S 0.1246 0.1234 'International Tables Vol C Tables 4.2.6.8 and 6.1.1.4'
O O 0.0106 0.0060 'International Tables Vol C Tables 4.2.6.8 and 6.1.1.4'

loop_
_geom_angle_atom_site_label_1
_geom_angle_atom_site_label_2
_geom_angle_atom_site_label_3
_geom_angle
_geom_angle_site_symmetry_1
_geom_angle_site_symmetry_3
_geom_angle_publ_flag
N3 Co1 N4 179.5(4) . . ?
N3 Co1 O1 89.8(3) . . ?
N4 Co1 O1 90.7(3) . . ?
N3 Co1 O2 89.8(3) . . ?
N4 Co1 O2 89.7(3) . . ?
O1 Co1 O2 179.6(3) . . ?
N3 Co1 N2 86.2(2) . . ?
N4 Co1 N2 93.5(2) . . ?
O1 Co1 N2 90.5(2) . . ?
O2 Co1 N2 89.4(2) . . ?
N3 Co1 N1 93.2(2) . . ?
N4 Co1 N1 87.1(2) . . ?
O1 Co1 N1 88.3(2) . . ?
O2 Co1 N1 91.7(2) . . ?
N2 Co1 N1 178.7(3) . . ?
C03 O1 Co1 125.1(5) . . ?
C04 O2 Co1 125.0(5) . . ?
C5 N1 C1 118.0(6) . . ?
C5 N1 Co1 119.4(5) . . ?
C1 N1 Co1 122.4(5) . . ?
C21 N2 C25 110.4(7) . . ?
C21 N2 Co1 129.2(5) . . ?
C25 N2 Co1 120.3(5) . . ?
C01 N3 Co1 161.0(7) . . ?
C02 N4 Co1 159.5(7) . . ?
C19 N5 C18 114.0(8) . . ?
C38 N6 C39 117.2(8) . . ?
C3 NC7 C1 120.8(7) . . ?
C18 NC8 C16 114.8(7) . . ?
C21 NC9 C23 109.8(7) . . ?
C36 NC10 C38 115.6(8) . . ?
N3 C01 S1 178.6(7) . . ?
N4 C02 S2 179.6(6) . . ?
NC7 C1 N1 123.3(7) . . ?
NC7 C3 C4 116.6(7) . . ?
NC7 C3 C6 119.4(6) . . ?
C4 C3 C6 124.1(6) . . ?
C5 C4 C3 122.9(7) . . ?
N1 C5 C4 118.4(7) . . ?
C7 C6 C3 118.7(8) . . ?
C6 C7 C8 115.9(9) . . ?
C13 C8 C9 115.8(6) . . ?
C13 C8 C7 128.9(6) . . ?
C9 C8 C7 115.3(7) . . ?
C10 C9 C8 120.2(7) . . ?
C11 C10 C9 122.7(7) . . ?
C11 C10 C14 117.6(6) . . ?
C9 C10 C14 119.6(7) . . ?
C10 C11 C12 118.5(7) . . ?
C13 C12 C11 117.7(8) . . ?
C12 C13 C8 125.1(7) . . ?
C15 C14 C10 125.9(7) . . ?
C14 C15 C16 128.5(7) . . ?
C20 C16 NC8 121.9(7) . . ?
C20 C16 C15 120.5(7) . . ?
NC8 C16 C15 117.7(7) . . ?
NC8 C18 N5 129.0(8) . . ?
C20 C19 N5 120.7(9) . . ?
C16 C20 C19 119.5(8) . . ?
NC9 C21 N2 135.6(8) . . ?
NC9 C23 C24 123.8(6) . . ?
NC9 C23 C26 107.9(6) . . ?
C24 C23 C26 128.3(7) . . ?
C25 C24 C23 115.1(8) . . ?
C24 C25 N2 125.2(8) . . ?
C27 C26 C23 122.1(6) . . ?
C26 C27 C28 127.6(6) . . ?
C29 C28 C33 120.7(7) . . ?
C29 C28 C27 114.9(7) . . ?
C33 C28 C27 124.4(8) . . ?
C28 C29 C30 122.1(7) . . ?
C29 C30 C31 116.9(7) . . ?
C29 C30 C34 121.8(7) . . ?
C31 C30 C34 121.3(7) . . ?
C32 C31 C30 120.7(7) . . ?
C31 C32 C33 121.7(8) . . ?
C32 C33 C28 118.0(8) . . ?
C35 C34 C30 123.2(7) . . ?
C34 C35 C36 122.8(7) . . ?
NC10 C36 C35 121.3(7) . . ?
NC10 C36 C40 121.0(7) . . ?
C35 C36 C40 117.7(8) . . ?
N6 C38 NC10 126.7(8) . . ?
N6 C39 C40 124.1(8) . . ?
C39 C40 C36 115.4(8) . . ?

loop_
_geom_bond_atom_site_label_1
_geom_bond_atom_site_label_2
_geom_bond_distance
_geom_bond_site_symmetry_2
_geom_bond_publ_flag
Co1 N3 2.102(8) . ?
Co1 N4 2.104(7) . ?
Co1 O1 2.127(6) . ?
Co1 O2 2.129(6) . ?
Co1 N2 2.228(6) . ?
Co1 N1 2.268(6) . ?
O1 C03 1.432(11) . ?
O2 C04 1.472(10) . ?
S1 C01 1.642(9) . ?
S2 C02 1.630(9) . ?
N1 C5 1.281(9) . ?
N1 C1 1.411(10) . ?
N2 C21 1.357(11) . ?
N2 C25 1.387(9) . ?
N3 C01 1.161(10) . ?
N4 C02 1.177(9) . ?
N5 C19 1.386(12) . ?
N5 C18 1.403(12) . ?
N6 C38 1.314(13) . ?
N6 C39 1.352(13) . ?
NC7 C3 1.262(10) . ?
NC7 C1 1.397(8) . ?
NC8 C18 1.281(11) . ?
NC8 C16 1.399(9) . ?
NC9 C21 1.320(10) . ?
NC9 C23 1.419(10) . ?
NC10 C36 1.353(11) . ?
NC10 C38 1.389(10) . ?
C3 C4 1.441(11) . ?
C3 C6 1.611(12) . ?
C4 C5 1.426(11) . ?
C6 C7 1.130(12) . ?
C7 C8 1.625(11) . ?
C8 C13 1.402(13) . ?
C8 C9 1.436(9) . ?
C9 C10 1.407(10) . ?
C10 C11 1.384(12) . ?
C10 C14 1.448(10) . ?
C11 C12 1.445(12) . ?
C12 C13 1.399(12) . ?
C14 C15 1.420(11) . ?
C15 C16 1.438(11) . ?
C16 C20 1.369(12) . ?
C19 C20 1.374(11) . ?
C23 C24 1.431(13) . ?
C23 C26 1.533(8) . ?
C24 C25 1.387(10) . ?
C26 C27 1.352(7) . ?
C27 C28 1.521(9) . ?
C28 C29 1.298(11) . ?
C28 C33 1.469(13) . ?
C29 C30 1.454(10) . ?
C30 C31 1.482(12) . ?
C30 C34 1.508(11) . ?
C31 C32 1.306(11) . ?
C32 C33 1.439(10) . ?
C34 C35 1.280(13) . ?
C35 C36 1.478(11) . ?
C36 C40 1.481(13) . ?
C39 C40 1.362(13) . ?
